data_4119843
loop_
_publ_author_name
'Cheng-Pan Zhang'
'Huan Wang'
'Axel Klein'
'Christian Biewer'
'Kathrin Stirnat'
'Yoshitaka Yamaguchi'
'Long Xu'
'Valente Gomez-Benitez'
'David A. Vicic'

_publ_section_title
;
 A Five-Coordinate Nickel(II) Fluoroalkyl Complex as a Precursor to a
 Spectroscopically Detectable Ni(III) Species
;
_journal_name_full 'Journal of the American Chemical Society'
_journal_page_first 8141
_journal_page_last 8144
_journal_paper_doi 10.1021/ja4030462
_journal_volume 135
_journal_year 2013
_chemical_formula_moiety 'C6 H6 F6 N2 Ni'
_chemical_formula_sum 'C6 H6 F6 N2 Ni'
_chemical_formula_weight 278.82
_space_group_IT_number 14
_symmetry_cell_setting monoclinic
_symmetry_Int_Tables_number 14
_symmetry_space_group_name_Hall '-P 2yn'
_symmetry_space_group_name_H-M 'P 1 21/n 1'
_atom_sites_solution_hydrogens geom
_atom_sites_solution_primary direct
_atom_sites_solution_secondary difmap
_cell_angle_alpha 90.0000
_cell_angle_beta 90.0000
_cell_angle_gamma 90.0000
_cell_formula_units_Z 12
_cell_length_a 8.200(16)
_cell_length_b 17.10(3)
_cell_length_c 21.72(4)
_cell_measurement_reflns_used 3170
_cell_measurement_temperature 173
_cell_measurement_theta_max 27.20
_cell_measurement_theta_min 2.40
_cell_volume 3046(10)
_computing_cell_refinement 'CrystalClear-SM Expert 2.0 r7'
_computing_data_collection 'CrystalClear-SM Expert 2.0 r7 (Rigaku, 2011)'
_computing_data_reduction 'CrystalClear-SM Expert 2.0 r7'
_computing_molecular_graphics 'CrystalStructure 4.0'
_computing_publication_material 'CrystalStructure 4.0 (Rigaku, 2010)'
_computing_structure_refinement 'SHELXL97 (Sheldrick, 1997)'
_computing_structure_solution 'SHELXS97 (Sheldrick, 1997)'
_diffrn_ambient_temperature 173
_diffrn_detector_area_resol_mean 7.314
_diffrn_measured_fraction_theta_full 0.980
_diffrn_measured_fraction_theta_max 0.980
_diffrn_measurement_device_type 'Rigaku Mercury70 CCD'
_diffrn_measurement_method \w
_diffrn_radiation_type 'Mo K\a'
_diffrn_radiation_wavelength 0.71075
_diffrn_reflns_av_R_equivalents 0.1463
_diffrn_reflns_limit_h_max 10
_diffrn_reflns_limit_h_min -10
_diffrn_reflns_limit_k_max 22
_diffrn_reflns_limit_k_min -22
_diffrn_reflns_limit_l_max 27
_diffrn_reflns_limit_l_min -27
_diffrn_reflns_number 25253
_diffrn_reflns_theta_full 27.21
_diffrn_reflns_theta_max 27.21
_diffrn_standards_number 0
_exptl_absorpt_coefficient_mu 1.967
_exptl_absorpt_correction_T_max 0.854
_exptl_absorpt_correction_T_min 0.631
_exptl_absorpt_correction_type multi-scan
_exptl_absorpt_process_details 'Jacobson, R. (1998) Private communication'
_exptl_crystal_colour yellow
_exptl_crystal_density_diffrn 1.824
_exptl_crystal_description prism
_exptl_crystal_F_000 1656.00
_exptl_crystal_size_max 0.25
_exptl_crystal_size_mid 0.20
_exptl_crystal_size_min 0.08
_refine_diff_density_max 1.780
_refine_diff_density_min -1.000
_refine_ls_extinction_method none
_refine_ls_goodness_of_fit_ref 1.048
_refine_ls_hydrogen_treatment constr
_refine_ls_number_parameters 412
_refine_ls_number_reflns 6675
_refine_ls_number_restraints 0
_refine_ls_R_factor_gt 0.1253
_refine_ls_shift/su_max 0.092
_refine_ls_structure_factor_coef Fsqd
_refine_ls_weighting_details 'w = 1/[\s^2^(Fo^2^)+(0.2000P)^2^+0.0000P] where P=(Fo^2^+2Fc^2^)/3'
_refine_ls_weighting_scheme calc
_refine_ls_wR_factor_ref 0.4213
_reflns_number_gt 2458
_reflns_number_total 6892
_reflns_threshold_expression F^2^>2.0\s(F^2^)
_cod_data_source_file ja4030462_si_002_1.cif
_cod_data_source_block '__Compound1'
_cod_database_code 4119843

loop_
_symmetry_equiv_pos_site_id
_symmetry_equiv_pos_as_xyz
1 +X,+Y,+Z
2 1/2-X,1/2+Y,1/2-Z
3 -X,-Y,-Z
4 1/2+X,1/2-Y,1/2+Z

loop_
_atom_site_label
_atom_site_type_symbol
_atom_site_fract_x
_atom_site_fract_y
_atom_site_fract_z
_atom_site_U_iso_or_equiv
_atom_site_adp_type
_atom_site_occupancy
_atom_site_symmetry_multiplicity
_atom_site_calc_flag
_atom_site_refinement_flags
Ni(1) Ni 0.4456(2) 0.53886(8) 0.24996(7) 0.0435(5) Uani 1.00 4 d .
Ni(2) Ni 0.4540(2) 0.45039(10) 0.08281(7) 0.0521(6) Uani 1.00 4 d .
Ni(3) Ni 0.0459(2) 0.95078(10) 0.08303(7) 0.0519(6) Uani 1.00 4 d .
F(1) F 0.7801(18) 0.5359(8) 0.2481(15) 0.244(11) Uani 1.00 4 d .
F(2) F 0.7069(15) 0.6264(9) 0.2960(4) 0.132(5) Uani 1.00 4 d .
F(3) F 0.7062(15) 0.6266(9) 0.2032(5) 0.129(5) Uani 1.00 4 d .
F(4) F 0.266(3) 0.6554(8) 0.2978(7) 0.204(10) Uani 1.00 4 d .
F(5) F 0.266(2) 0.6563(8) 0.2025(7) 0.183(8) Uani 1.00 4 d .
F(6) F 0.4421(15) 0.7034(8) 0.2496(10) 0.176(8) Uani 1.00 4 d .
F(7) F 0.7089(13) 0.3558(6) 0.1251(4) 0.093(3) Uani 1.00 4 d .
F(8) F 0.6849(12) 0.3529(6) 0.0271(4) 0.081(3) Uani 1.00 4 d .
F(9) F 0.7871(12) 0.4530(7) 0.0695(7) 0.125(5) Uani 1.00 4 d .
F(10) F 0.2667(15) 0.3452(5) 0.1424(5) 0.108(4) Uani 1.00 4 d .
F(11) F 0.4376(15) 0.2836(5) 0.0855(6) 0.125(4) Uani 1.00 4 d .
F(12) F 0.2368(13) 0.3418(6) 0.0446(5) 0.092(3) Uani 1.00 4 d .
F(13) F 0.2614(13) 0.8418(6) 0.0441(5) 0.090(3) Uani 1.00 4 d .
F(14) F 0.2292(16) 0.8441(6) 0.1431(4) 0.109(4) Uani 1.00 4 d .
F(15) F 0.0668(16) 0.7830(6) 0.0863(6) 0.130(5) Uani 1.00 4 d .
F(16) F -0.2094(12) 0.8584(6) 0.1260(4) 0.081(3) Uani 1.00 4 d .
F(17) F -0.1841(11) 0.8525(6) 0.0274(4) 0.078(3) Uani 1.00 4 d .
F(18) F -0.2864(12) 0.9551(6) 0.0718(8) 0.130(5) Uani 1.00 4 d .
N(1) N 0.5285(13) 0.4307(5) 0.2509(5) 0.047(3) Uani 1.00 4 d .
N(2) N 0.2388(15) 0.4901(6) 0.2491(5) 0.052(3) Uani 1.00 4 d .
N(3) N 0.5387(13) 0.5556(7) 0.0795(5) 0.053(3) Uani 1.00 4 d .
N(4) N 0.2416(15) 0.4984(7) 0.0869(6) 0.064(3) Uani 1.00 4 d .
N(5) N 0.2578(15) 0.9996(7) 0.0856(6) 0.061(3) Uani 1.00 4 d .
N(6) N -0.0394(14) 1.0540(6) 0.0796(5) 0.050(3) Uani 1.00 4 d .
C(1) C 0.649(2) 0.5860(9) 0.2486(8) 0.071(5) Uani 1.00 4 d .
C(2) C 0.345(2) 0.6392(8) 0.2500(10) 0.073(5) Uani 1.00 4 d .
C(3) C 0.5519(15) 0.3667(6) 0.2503(5) 0.041(3) Uani 1.00 4 d .
C(4) C 0.5799(20) 0.2852(7) 0.2515(7) 0.069(4) Uani 1.00 4 d .
C(5) C 0.1285(19) 0.4494(8) 0.2521(8) 0.061(4) Uani 1.00 4 d .
C(6) C -0.005(2) 0.3957(12) 0.2514(11) 0.110(7) Uani 1.00 4 d .
C(7) C 0.655(2) 0.4039(12) 0.0770(7) 0.084(6) Uani 1.00 4 d .
C(8) C 0.3552(18) 0.3509(10) 0.0895(6) 0.064(4) Uani 1.00 4 d .
C(9) C 0.559(2) 0.6226(11) 0.0809(6) 0.069(4) Uani 1.00 4 d .
C(10) C 0.5824(18) 0.7082(8) 0.0810(6) 0.060(4) Uani 1.00 4 d .
C(11) C 0.131(2) 0.5421(9) 0.0853(8) 0.068(4) Uani 1.00 4 d .
C(12) C -0.0043(19) 0.5961(11) 0.0847(9) 0.096(7) Uani 1.00 4 d .
C(13) C 0.1493(19) 0.8535(10) 0.0898(7) 0.069(4) Uani 1.00 4 d .
C(14) C -0.1559(18) 0.9029(11) 0.0768(7) 0.071(4) Uani 1.00 4 d .
C(15) C 0.367(2) 1.0424(9) 0.0861(8) 0.071(4) Uani 1.00 4 d .
C(16) C 0.5029(19) 1.0972(10) 0.0836(8) 0.088(6) Uani 1.00 4 d .
C(17) C -0.0572(19) 1.1178(11) 0.0793(6) 0.067(5) Uani 1.00 4 d .
C(18) C -0.0748(19) 1.2063(9) 0.0821(6) 0.060(4) Uani 1.00 4 d .
H(7A) H 0.0367 0.3424 0.2568 0.131 Uiso 1.00 4 calc R
H(7B) H -0.0618 0.3996 0.2119 0.131 Uiso 1.00 4 calc R
H(7C) H -0.0800 0.4084 0.2849 0.131 Uiso 1.00 4 calc R
H(9A) H 0.5056 0.2606 0.2811 0.083 Uiso 1.00 4 calc R
H(9B) H 0.6929 0.2750 0.2637 0.083 Uiso 1.00 4 calc R
H(9C) H 0.5605 0.2633 0.2104 0.083 Uiso 1.00 4 calc R
H(13A) H 0.4638 1.1500 0.0933 0.105 Uiso 1.00 4 calc R
H(13B) H 0.5503 1.0967 0.0422 0.105 Uiso 1.00 4 calc R
H(13C) H 0.5859 1.0817 0.1137 0.105 Uiso 1.00 4 calc R
H(32A) H -0.0166 1.2264 0.1182 0.072 Uiso 1.00 4 calc R
H(32B) H -0.1906 1.2201 0.0851 0.072 Uiso 1.00 4 calc R
H(32C) H -0.0287 1.2295 0.0447 0.072 Uiso 1.00 4 calc R
H(34A) H 0.0370 0.6498 0.0815 0.115 Uiso 1.00 4 calc R
H(34B) H -0.0673 0.5905 0.1228 0.115 Uiso 1.00 4 calc R
H(34C) H -0.0746 0.5848 0.0493 0.115 Uiso 1.00 4 calc R
H(45A) H 0.5297 0.7309 0.0447 0.072 Uiso 1.00 4 calc R
H(45B) H 0.6993 0.7201 0.0801 0.072 Uiso 1.00 4 calc R
H(45C) H 0.5339 0.7304 0.1183 0.072 Uiso 1.00 4 calc R

loop_
_atom_site_aniso_label
_atom_site_aniso_U_11
_atom_site_aniso_U_22
_atom_site_aniso_U_33
_atom_site_aniso_U_12
_atom_site_aniso_U_13
_atom_site_aniso_U_23
Ni(1) 0.0498(11) 0.0302(8) 0.0505(10) 0.0045(7) 0.0019(7) -0.0003(7)
Ni(2) 0.0676(13) 0.0371(9) 0.0516(11) -0.0019(8) 0.0013(8) 0.0001(7)
Ni(3) 0.0690(13) 0.0367(9) 0.0499(11) 0.0016(8) 0.0043(8) 0.0004(7)
F(1) 0.084(11) 0.079(9) 0.57(4) -0.048(8) -0.016(16) 0.019(16)
F(2) 0.113(9) 0.223(15) 0.060(7) -0.093(10) 0.009(6) -0.009(7)
F(3) 0.114(10) 0.191(14) 0.082(8) -0.089(9) 0.002(6) 0.025(8)
F(4) 0.32(2) 0.125(11) 0.171(14) 0.154(14) 0.122(15) 0.055(10)
F(5) 0.28(2) 0.120(11) 0.148(13) 0.140(13) -0.075(13) -0.009(9)
F(6) 0.088(10) 0.068(8) 0.37(3) 0.010(7) 0.027(13) 0.006(11)
F(7) 0.116(8) 0.115(8) 0.048(5) 0.028(6) -0.023(5) 0.005(5)
F(8) 0.090(7) 0.093(7) 0.061(6) 0.026(5) -0.027(5) -0.003(5)
F(9) 0.047(6) 0.093(8) 0.235(14) -0.012(5) 0.017(7) 0.026(8)
F(10) 0.170(11) 0.064(6) 0.091(7) -0.053(6) 0.049(7) -0.007(5)
F(11) 0.129(9) 0.030(5) 0.216(13) 0.011(6) 0.026(9) -0.013(6)
F(12) 0.097(8) 0.086(7) 0.093(7) -0.046(6) -0.015(6) -0.007(5)
F(13) 0.095(7) 0.076(6) 0.100(7) 0.041(5) 0.028(6) -0.018(5)
F(14) 0.184(12) 0.081(7) 0.060(6) 0.063(7) -0.032(6) -0.010(5)
F(15) 0.135(10) 0.043(6) 0.211(14) -0.008(6) -0.013(9) 0.009(7)
F(16) 0.101(7) 0.093(7) 0.047(5) -0.035(5) 0.030(5) -0.008(4)
F(17) 0.081(7) 0.086(6) 0.069(6) -0.026(5) 0.026(5) -0.014(5)
F(18) 0.043(6) 0.086(8) 0.261(15) -0.001(5) -0.002(7) 0.024(9)
N(1) 0.052(7) 0.025(5) 0.064(7) 0.002(5) 0.003(5) 0.010(4)
N(2) 0.060(8) 0.048(6) 0.048(6) 0.006(6) -0.002(5) -0.006(5)
N(3) 0.053(7) 0.036(6) 0.069(8) 0.010(5) -0.013(5) -0.010(5)
N(4) 0.052(8) 0.055(8) 0.085(9) -0.009(6) -0.008(6) -0.016(6)
N(5) 0.053(8) 0.056(7) 0.074(8) 0.005(6) 0.011(6) -0.006(6)
N(6) 0.057(7) 0.031(6) 0.062(7) -0.001(5) 0.018(5) 0.018(5)
C(1) 0.089(13) 0.050(9) 0.074(11) -0.042(9) 0.002(9) -0.002(7)
C(2) 0.071(12) 0.039(8) 0.111(14) 0.019(8) 0.003(10) 0.015(8)
C(3) 0.049(8) 0.027(6) 0.046(7) 0.002(5) 0.004(5) -0.002(5)
C(4) 0.108(13) 0.024(6) 0.075(9) 0.023(7) 0.009(9) 0.002(6)
C(5) 0.052(10) 0.044(8) 0.088(11) 0.019(7) -0.004(7) 0.003(7)
C(6) 0.041(10) 0.104(16) 0.18(2) -0.017(10) -0.002(11) -0.006(14)
C(7) 0.075(12) 0.137(16) 0.041(9) -0.060(11) -0.018(8) 0.015(9)
C(8) 0.051(10) 0.091(12) 0.051(9) 0.002(8) 0.019(7) -0.019(7)
C(9) 0.070(11) 0.087(13) 0.049(9) 0.015(9) -0.001(7) -0.008(7)
C(10) 0.051(9) 0.056(9) 0.073(10) -0.001(7) 0.013(7) -0.003(7)
C(11) 0.063(11) 0.057(10) 0.083(11) -0.017(8) 0.011(8) 0.003(7)
C(12) 0.050(11) 0.063(11) 0.17(2) -0.002(8) 0.004(11) -0.018(11)
C(13) 0.060(10) 0.079(11) 0.069(11) 0.025(8) -0.025(8) 0.014(8)
C(14) 0.047(10) 0.096(13) 0.069(10) 0.016(8) 0.027(8) 0.009(9)
C(15) 0.067(11) 0.055(10) 0.089(12) 0.004(8) -0.002(9) 0.015(8)
C(16) 0.069(12) 0.058(10) 0.136(17) 0.006(8) -0.028(11) -0.010(10)
C(17) 0.058(10) 0.099(14) 0.045(9) -0.028(9) -0.002(7) 0.009(8)
C(18) 0.073(10) 0.066(9) 0.040(8) 0.009(8) 0.002(6) -0.017(6)

loop_
_atom_type_symbol
_atom_type_description
_atom_type_scat_dispersion_real
_atom_type_scat_dispersion_imag
_atom_type_scat_source
C C 0.003 0.002
;
International Tables for Crystallography
(1992, Vol. C, Tables 4.2.6.8 and 6.1.1.4)
;
H H 0.000 0.000
;
International Tables for Crystallography
(1992, Vol. C, Table 6.1.1.4)
;
F F 0.017 0.010
;
International Tables for Crystallography
(1992, Vol. C, Tables 4.2.6.8 and 6.1.1.4)
;
N N 0.006 0.003
;
International Tables for Crystallography
(1992, Vol. C, Tables 4.2.6.8 and 6.1.1.4)
;
Ni Ni 0.339 1.112
;
International Tables for Crystallography
(1992, Vol. C, Tables 4.2.6.8 and 6.1.1.4)
;

loop_
_geom_angle_atom_site_label_1
_geom_angle_atom_site_label_2
_geom_angle_atom_site_label_3
_geom_angle
_geom_angle_publ_flag
N(1) Ni(1) N(2) 84.0(5) yes
N(1) Ni(1) C(1) 95.6(6) yes
N(1) Ni(1) C(2) 174.4(6) yes
N(2) Ni(1) C(1) 178.5(6) yes
N(2) Ni(1) C(2) 90.5(6) yes
C(1) Ni(1) C(2) 89.9(7) yes
N(3) Ni(2) N(4) 86.0(5) yes
N(3) Ni(2) C(7) 94.5(7) yes
N(3) Ni(2) C(8) 175.1(6) yes
N(4) Ni(2) C(7) 178.6(6) yes
N(4) Ni(2) C(8) 89.6(6) yes
C(7) Ni(2) C(8) 90.0(8) yes
N(5) Ni(3) N(6) 86.0(5) yes
N(5) Ni(3) C(13) 88.5(6) yes
N(5) Ni(3) C(14) 177.3(6) yes
N(6) Ni(3) C(13) 174.2(6) yes
N(6) Ni(3) C(14) 94.6(6) yes
C(13) Ni(3) C(14) 91.0(7) yes
Ni(1) N(1) C(3) 169.7(11) yes
Ni(1) N(2) C(5) 167.9(11) yes
Ni(2) N(3) C(9) 166.6(12) yes
Ni(2) N(4) C(11) 165.1(13) yes
Ni(3) N(5) C(15) 166.3(13) yes
Ni(3) N(6) C(17) 165.9(12) yes
Ni(1) C(1) F(1) 115.6(11) yes
Ni(1) C(1) F(2) 122.4(13) yes
Ni(1) C(1) F(3) 124.9(13) yes
F(1) C(1) F(2) 92.9(17) yes
F(1) C(1) F(3) 92.5(17) yes
F(2) C(1) F(3) 100.5(13) yes
Ni(1) C(2) F(4) 115.1(13) yes
Ni(1) C(2) F(5) 115.8(13) yes
Ni(1) C(2) F(6) 118.3(12) yes
F(4) C(2) F(5) 111.3(18) yes
F(4) C(2) F(6) 97.5(16) yes
F(5) C(2) F(6) 96.2(15) yes
N(1) C(3) C(4) 178.2(14) yes
N(2) C(5) C(6) 175.4(18) yes
Ni(2) C(7) F(7) 119.0(11) yes
Ni(2) C(7) F(8) 118.4(11) yes
Ni(2) C(7) F(9) 116.7(14) yes
F(7) C(7) F(8) 99.0(14) yes
F(7) C(7) F(9) 101.5(13) yes
F(8) C(7) F(9) 98.7(12) yes
Ni(2) C(8) F(10) 111.0(10) yes
Ni(2) C(8) F(11) 123.6(11) yes
Ni(2) C(8) F(12) 110.3(10) yes
F(10) C(8) F(11) 105.3(13) yes
F(10) C(8) F(12) 102.3(12) yes
F(11) C(8) F(12) 102.2(12) yes
N(3) C(9) C(10) 178.5(15) yes
N(4) C(11) C(12) 178.9(18) yes
Ni(3) C(13) F(13) 112.2(11) yes
Ni(3) C(13) F(14) 113.3(11) yes
Ni(3) C(13) F(15) 123.2(11) yes
F(13) C(13) F(14) 106.3(13) yes
F(13) C(13) F(15) 99.2(12) yes
F(14) C(13) F(15) 100.4(13) yes
Ni(3) C(14) F(16) 118.0(10) yes
Ni(3) C(14) F(17) 118.6(10) yes
Ni(3) C(14) F(18) 114.0(12) yes
F(16) C(14) F(17) 101.6(12) yes
F(16) C(14) F(18) 99.6(12) yes
F(17) C(14) F(18) 102.0(12) yes
N(5) C(15) C(16) 177.1(18) yes
N(6) C(17) C(18) 176.7(15) yes
C(3) C(4) H(9A) 109.467 yes
C(3) C(4) H(9B) 109.465 yes
C(3) C(4) H(9C) 109.473 yes
H(9A) C(4) H(9B) 109.466 yes
H(9A) C(4) H(9C) 109.472 yes
H(9B) C(4) H(9C) 109.484 yes
C(5) C(6) H(7A) 109.469 yes
C(5) C(6) H(7B) 109.473 yes
C(5) C(6) H(7C) 109.468 yes
H(7A) C(6) H(7B) 109.473 yes
H(7A) C(6) H(7C) 109.473 yes
H(7B) C(6) H(7C) 109.471 yes
C(9) C(10) H(45A) 109.476 yes
C(9) C(10) H(45B) 109.478 yes
C(9) C(10) H(45C) 109.473 yes
H(45A) C(10) H(45B) 109.462 yes
H(45A) C(10) H(45C) 109.463 yes
H(45B) C(10) H(45C) 109.477 yes
C(11) C(12) H(34A) 109.466 yes
C(11) C(12) H(34B) 109.478 yes
C(11) C(12) H(34C) 109.471 yes
H(34A) C(12) H(34B) 109.475 yes
H(34A) C(12) H(34C) 109.465 yes
H(34B) C(12) H(34C) 109.473 yes
C(15) C(16) H(13A) 109.468 yes
C(15) C(16) H(13B) 109.478 yes
C(15) C(16) H(13C) 109.467 yes
H(13A) C(16) H(13B) 109.476 yes
H(13A) C(16) H(13C) 109.465 yes
H(13B) C(16) H(13C) 109.473 yes
C(17) C(18) H(32A) 109.475 yes
C(17) C(18) H(32B) 109.468 yes
C(17) C(18) H(32C) 109.464 yes
H(32A) C(18) H(32B) 109.480 yes
H(32A) C(18) H(32C) 109.476 yes
H(32B) C(18) H(32C) 109.465 yes

loop_
_geom_bond_atom_site_label_1
_geom_bond_atom_site_label_2
_geom_bond_distance
_geom_bond_publ_flag
Ni(1) N(1) 1.971(10) yes
Ni(1) N(2) 1.889(12) yes
Ni(1) C(1) 1.853(18) yes
Ni(1) C(2) 1.903(15) yes
Ni(2) N(3) 1.930(12) yes
Ni(2) N(4) 1.928(13) yes
Ni(2) C(7) 1.837(18) yes
Ni(2) C(8) 1.890(17) yes
Ni(3) N(5) 1.928(13) yes
Ni(3) N(6) 1.900(11) yes
Ni(3) C(13) 1.872(17) yes
Ni(3) C(14) 1.851(16) yes
F(1) C(1) 1.38(2) yes
F(2) C(1) 1.33(2) yes
F(3) C(1) 1.29(2) yes
F(4) C(2) 1.26(3) yes
F(5) C(2) 1.25(3) yes
F(6) C(2) 1.36(2) yes
F(7) C(7) 1.401(20) yes
F(8) C(7) 1.411(20) yes
F(9) C(7) 1.38(2) yes
F(10) C(8) 1.362(18) yes
F(11) C(8) 1.338(19) yes
F(12) C(8) 1.385(18) yes
F(13) C(13) 1.367(19) yes
F(14) C(13) 1.341(19) yes
F(15) C(13) 1.39(2) yes
F(16) C(14) 1.384(19) yes
F(17) C(14) 1.395(19) yes
F(18) C(14) 1.398(19) yes
N(1) C(3) 1.111(14) yes
N(2) C(5) 1.144(19) yes
N(3) C(9) 1.16(2) yes
N(4) C(11) 1.17(2) yes
N(5) C(15) 1.16(2) yes
N(6) C(17) 1.10(2) yes
C(3) C(4) 1.413(16) yes
C(5) C(6) 1.43(2) yes
C(9) C(10) 1.48(2) yes
C(11) C(12) 1.45(2) yes
C(15) C(16) 1.46(2) yes
C(17) C(18) 1.52(2) yes
C(4) H(9A) 0.980 yes
C(4) H(9B) 0.980 yes
C(4) H(9C) 0.980 yes
C(6) H(7A) 0.980 yes
C(6) H(7B) 0.980 yes
C(6) H(7C) 0.980 yes
C(10) H(45A) 0.980 yes
C(10) H(45B) 0.980 yes
C(10) H(45C) 0.980 yes
C(12) H(34A) 0.980 yes
C(12) H(34B) 0.980 yes
C(12) H(34C) 0.980 yes
C(16) H(13A) 0.980 yes
C(16) H(13B) 0.980 yes
C(16) H(13C) 0.980 yes
C(18) H(32A) 0.980 yes
C(18) H(32B) 0.980 yes
C(18) H(32C) 0.980 yes

loop_
_geom_contact_atom_site_label_1
_geom_contact_atom_site_label_2
_geom_contact_distance
_geom_contact_publ_flag
_geom_contact_site_symmetry_2
F(1) N(1) 2.738(18) yes .
F(1) C(3) 3.447(19) yes .
F(2) F(6) 2.731(19) yes .
F(2) C(2) 3.14(2) yes .
F(3) F(6) 2.725(19) yes .
F(3) C(2) 3.14(2) yes .
F(4) N(2) 3.026(19) yes .
F(4) C(1) 3.53(3) yes .
F(5) N(2) 3.025(18) yes .
F(5) C(1) 3.51(3) yes .
F(6) C(1) 2.63(2) yes .
F(7) F(11) 2.686(16) yes .
F(7) C(8) 3.003(19) yes .
F(8) F(11) 2.669(16) yes .
F(8) C(8) 3.025(18) yes .
F(9) N(3) 2.698(16) yes .
F(9) C(9) 3.46(2) yes .
F(10) N(4) 2.892(16) yes .
F(11) C(7) 2.73(2) yes .
F(12) N(4) 2.832(17) yes .
F(13) N(5) 2.845(16) yes .
F(14) N(5) 2.948(16) yes .
F(15) F(16) 2.745(16) yes .
F(15) F(17) 2.698(16) yes .
F(15) C(14) 2.75(2) yes .
F(16) C(13) 3.045(19) yes .
F(17) C(13) 3.051(19) yes .
F(18) N(6) 2.644(15) yes .
F(18) C(17) 3.36(2) yes .
N(1) C(5) 3.295(20) yes .
N(2) C(3) 3.324(17) yes .
N(3) C(11) 3.35(2) yes .
N(4) C(9) 3.36(2) yes .
N(5) C(17) 3.28(2) yes .
N(6) C(15) 3.34(2) yes .
Ni(2) N(3) 3.528(13) yes 3_665
Ni(3) N(6) 3.533(12) yes 3_575
F(1) C(5) 3.22(2) yes 1_655
F(1) C(6) 2.98(2) yes 1_655
F(2) N(6) 3.275(16) yes 2_545
F(2) C(4) 3.389(20) yes 2_655
F(2) C(16) 3.57(2) yes 2_645
F(2) C(17) 2.977(18) yes 2_545
F(2) C(18) 3.171(18) yes 2_545
F(3) N(3) 3.252(16) yes .
F(3) C(4) 3.377(19) yes 2_655
F(3) C(9) 2.920(18) yes .
F(3) C(10) 3.166(19) yes .
F(3) C(12) 3.54(2) yes 1_655
F(4) F(10) 3.505(18) yes 2_555
F(4) C(15) 3.36(2) yes 2_545
F(4) C(16) 3.53(2) yes 2_545
F(5) F(14) 3.473(18) yes .
F(5) C(11) 3.39(2) yes .
F(5) C(12) 3.54(2) yes .
F(6) C(6) 3.33(2) yes 2_555
F(7) N(1) 3.359(15) yes .
F(7) C(3) 3.013(16) yes .
F(7) C(4) 3.179(18) yes .
F(7) C(18) 3.249(18) yes 1_645
F(8) N(3) 3.342(15) yes 3_665
F(8) N(4) 3.600(16) yes 3_665
F(8) C(9) 3.109(18) yes 3_665
F(8) C(10) 3.378(17) yes 3_665
F(8) C(11) 3.386(19) yes 3_665
F(8) C(18) 3.405(18) yes 1_645
F(9) N(4) 3.50(2) yes 3_665
F(9) C(11) 3.22(2) yes 1_655
F(9) C(11) 3.43(2) yes 3_665
F(9) C(12) 3.00(2) yes 1_655
F(10) F(4) 3.505(18) yes 2_545
F(10) N(1) 3.506(16) yes .
F(10) N(2) 3.401(15) yes .
F(10) C(3) 3.330(17) yes .
F(10) C(5) 3.183(19) yes .
F(10) C(6) 3.36(2) yes .
F(11) C(16) 3.23(2) yes 1_545
F(12) C(9) 3.256(18) yes 3_665
F(12) C(10) 3.220(18) yes 3_665
F(12) C(12) 3.56(2) yes 3_565
F(12) C(18) 3.544(19) yes 1_545
F(13) C(10) 3.576(18) yes .
F(13) C(16) 3.54(2) yes 3_675
F(13) C(17) 3.236(18) yes 3_575
F(13) C(18) 3.245(17) yes 3_575
F(14) F(5) 3.473(18) yes .
F(14) N(1) 3.458(15) yes 2_555
F(14) N(2) 3.433(15) yes 2_555
F(14) C(3) 3.290(17) yes 2_555
F(14) C(4) 3.561(19) yes 2_555
F(14) C(5) 3.127(19) yes 2_555
F(14) C(6) 3.34(2) yes 2_555
F(15) C(12) 3.25(2) yes .
F(16) N(1) 3.299(14) yes 2_555
F(16) C(3) 2.986(15) yes 2_555
F(16) C(4) 3.128(17) yes 2_555
F(16) C(10) 3.234(17) yes 1_455
F(17) N(5) 3.575(16) yes 3_575
F(17) N(6) 3.363(14) yes 3_575
F(17) C(10) 3.334(17) yes 1_455
F(17) C(15) 3.399(20) yes 3_575
F(17) C(17) 3.089(17) yes 3_575
F(17) C(18) 3.342(17) yes 3_575
F(18) N(5) 3.51(2) yes 3_575
F(18) C(15) 3.23(2) yes 1_455
F(18) C(15) 3.49(2) yes 3_575
F(18) C(16) 2.99(2) yes 1_455
N(1) F(7) 3.359(15) yes .
N(1) F(10) 3.506(16) yes .
N(1) F(14) 3.458(15) yes 2_545
N(1) F(16) 3.299(14) yes 2_545
N(2) F(10) 3.401(15) yes .
N(2) F(14) 3.433(15) yes 2_545
N(2) N(4) 3.527(18) yes .
N(2) N(5) 3.594(17) yes 2_545
N(3) Ni(2) 3.528(13) yes 3_665
N(3) F(3) 3.252(16) yes .
N(3) F(8) 3.342(15) yes 3_665
N(4) F(8) 3.600(16) yes 3_665
N(4) F(9) 3.50(2) yes 3_665
N(4) N(2) 3.527(18) yes .
N(5) F(17) 3.575(16) yes 3_575
N(5) F(18) 3.51(2) yes 3_575
N(5) N(2) 3.594(17) yes 2_555
N(6) Ni(3) 3.533(12) yes 3_575
N(6) F(2) 3.275(16) yes 2_555
N(6) F(17) 3.363(14) yes 3_575
C(3) F(7) 3.013(16) yes .
C(3) F(10) 3.330(17) yes .
C(3) F(14) 3.290(17) yes 2_545
C(3) F(16) 2.986(15) yes 2_545
C(4) F(2) 3.389(20) yes 2_645
C(4) F(3) 3.377(19) yes 2_645
C(4) F(7) 3.179(18) yes .
C(4) F(14) 3.561(19) yes 2_545
C(4) F(16) 3.128(17) yes 2_545
C(5) F(1) 3.22(2) yes 1_455
C(5) F(10) 3.183(19) yes .
C(5) F(14) 3.127(19) yes 2_545
C(6) F(1) 2.98(2) yes 1_455
C(6) F(6) 3.33(2) yes 2_545
C(6) F(10) 3.36(2) yes .
C(6) F(14) 3.34(2) yes 2_545
C(9) F(3) 2.920(18) yes .
C(9) F(8) 3.109(18) yes 3_665
C(9) F(12) 3.256(18) yes 3_665
C(10) F(3) 3.166(19) yes .
C(10) F(8) 3.378(17) yes 3_665
C(10) F(12) 3.220(18) yes 3_665
C(10) F(13) 3.576(18) yes .
C(10) F(16) 3.234(17) yes 1_655
C(10) F(17) 3.334(17) yes 1_655
C(11) F(5) 3.39(2) yes .
C(11) F(8) 3.386(19) yes 3_665
C(11) F(9) 3.22(2) yes 1_455
C(11) F(9) 3.43(2) yes 3_665
C(12) F(3) 3.54(2) yes 1_455
C(12) F(5) 3.54(2) yes .
C(12) F(9) 3.00(2) yes 1_455
C(12) F(12) 3.56(2) yes 3_565
C(12) F(15) 3.25(2) yes .
C(15) F(4) 3.36(2) yes 2_555
C(15) F(17) 3.399(20) yes 3_575
C(15) F(18) 3.23(2) yes 1_655
C(15) F(18) 3.49(2) yes 3_575
C(16) F(2) 3.57(2) yes 2_655
C(16) F(4) 3.53(2) yes 2_555
C(16) F(11) 3.23(2) yes 1_565
C(16) F(13) 3.54(2) yes 3_675
C(16) F(18) 2.99(2) yes 1_655
C(17) F(2) 2.977(18) yes 2_555
C(17) F(13) 3.236(18) yes 3_575
C(17) F(17) 3.089(17) yes 3_575
C(18) F(2) 3.171(18) yes 2_555
C(18) F(7) 3.249(18) yes 1_465
C(18) F(8) 3.405(18) yes 1_465
C(18) F(12) 3.544(19) yes 1_565
C(18) F(13) 3.245(17) yes 3_575
C(18) F(17) 3.342(17) yes 3_575
N(1) H(9A) 2.9869 yes .
N(1) H(9B) 2.9968 yes .
N(1) H(9C) 3.0056 yes .
N(2) H(7A) 3.0260 yes .
N(2) H(7B) 3.0213 yes .
N(2) H(7C) 3.0649 yes .
N(3) H(45A) 3.0925 yes .
N(3) H(45B) 3.1052 yes .
N(3) H(45C) 3.1064 yes .
N(4) H(34A) 3.0862 yes .
N(4) H(34B) 3.0819 yes .
N(4) H(34C) 3.0936 yes .
N(5) H(13A) 3.0810 yes .
N(5) H(13B) 3.0663 yes .
N(5) H(13C) 3.0961 yes .
N(6) H(32A) 3.0703 yes .
N(6) H(32B) 3.1010 yes .
N(6) H(32C) 3.0967 yes .
F(1) H(7B) 2.7809 yes 1_655
F(1) H(7C) 2.5906 yes 1_655
F(1) H(13C) 3.2918 yes 2_645
F(1) H(34B) 3.1377 yes 1_655
F(2) H(9B) 2.9686 yes 2_655
F(2) H(9C) 3.0221 yes 2_655
F(2) H(13C) 2.7058 yes 2_645
F(2) H(32A) 2.9724 yes 2_545
F(2) H(32B) 3.0414 yes 2_545
F(3) H(9A) 3.3103 yes 2_655
F(3) H(9B) 2.7647 yes 2_655
F(3) H(9C) 3.5563 yes 2_655
F(3) H(34B) 2.6243 yes 1_655
F(3) H(45B) 3.1165 yes .
F(3) H(45C) 2.9240 yes .
F(4) H(9A) 3.3341 yes 2_555
F(4) H(9C) 3.2537 yes 2_555
F(4) H(13A) 3.0242 yes 2_545
F(4) H(32A) 3.0063 yes 2_545
F(5) H(9A) 2.8770 yes 2_555
F(5) H(34A) 3.2330 yes .
F(5) H(34B) 3.4275 yes .
F(5) H(45C) 3.1249 yes .
F(6) H(7A) 2.3880 yes 2_555
F(6) H(7B) 3.5949 yes 2_555
F(6) H(9B) 3.2470 yes 2_655
F(6) H(32A) 2.9636 yes 2_545
F(6) H(45C) 2.9842 yes .
F(7) H(7B) 2.7654 yes 1_655
F(7) H(9B) 3.3154 yes .
F(7) H(9C) 2.7228 yes .
F(7) H(32A) 3.1608 yes 1_645
F(7) H(32B) 2.6124 yes 1_645
F(7) H(32C) 3.5147 yes 1_645
F(8) H(32B) 2.7914 yes 1_645
F(8) H(32C) 3.1805 yes 1_645
F(8) H(34A) 3.2821 yes 3_665
F(8) H(45A) 2.7535 yes 3_665
F(9) H(7B) 3.4548 yes 1_655
F(9) H(34B) 2.8799 yes 1_655
F(9) H(34C) 2.5613 yes 1_655
F(9) H(34C) 3.5534 yes 3_665
F(10) H(7A) 3.1201 yes .
F(10) H(7B) 3.2244 yes .
F(10) H(9C) 3.1540 yes .
F(10) H(32A) 3.1311 yes 1_545
F(11) H(9C) 2.9149 yes .
F(11) H(13A) 2.3008 yes 1_545
F(11) H(13B) 3.4557 yes 1_545
F(11) H(32B) 3.2367 yes 1_645
F(11) H(45A) 2.8505 yes 3_665
F(12) H(32A) 3.2808 yes 1_545
F(12) H(32C) 2.9028 yes 1_545
F(12) H(34A) 3.5449 yes 3_565
F(12) H(34C) 2.7393 yes 3_565
F(12) H(45A) 2.9951 yes 3_665
F(12) H(45B) 2.9543 yes 3_665
F(13) H(13B) 2.6467 yes 3_675
F(13) H(32B) 3.0559 yes 3_575
F(13) H(32C) 2.9741 yes 3_575
F(13) H(45A) 2.9043 yes .
F(13) H(45C) 3.3492 yes .
F(14) H(7A) 2.8996 yes 2_555
F(14) H(7C) 3.4534 yes 2_555
F(14) H(9A) 2.9077 yes 2_555
F(14) H(45C) 3.2108 yes .
F(15) H(9A) 2.9668 yes 2_555
F(15) H(32C) 2.8686 yes 3_575
F(15) H(34A) 2.2933 yes .
F(15) H(34B) 3.5598 yes .
F(15) H(45B) 3.2022 yes 1_455
F(16) H(7C) 2.7313 yes 2_455
F(16) H(9A) 3.1084 yes 2_555
F(16) H(9B) 2.7905 yes 2_555
F(16) H(45A) 3.5277 yes 1_455
F(16) H(45B) 2.6731 yes 1_455
F(16) H(45C) 3.0403 yes 1_455
F(17) H(13A) 3.4828 yes 3_575
F(17) H(13B) 3.4726 yes 3_575
F(17) H(32C) 2.7308 yes 3_575
F(17) H(45A) 3.1582 yes 1_455
F(17) H(45B) 2.7121 yes 1_455
F(18) H(7C) 3.3940 yes 2_455
F(18) H(13B) 2.8416 yes 1_455
F(18) H(13B) 3.4071 yes 3_575
F(18) H(13C) 2.5715 yes 1_455
N(1) H(7B) 3.5052 yes 1_655
N(1) H(7C) 3.3163 yes 1_655
N(3) H(34B) 3.4172 yes 1_655
N(3) H(34C) 3.2763 yes 1_655
N(4) H(34C) 3.5562 yes 3_565
N(5) H(13B) 3.5909 yes 3_675
N(6) H(13B) 3.5373 yes 1_455
N(6) H(13C) 3.1962 yes 1_455
C(1) H(9B) 3.4924 yes 2_655
C(1) H(34B) 3.5901 yes 1_655
C(2) H(32A) 3.5229 yes 2_545
C(3) H(7B) 3.3238 yes 1_655
C(3) H(7C) 3.1917 yes 1_655
C(4) H(7C) 3.5702 yes 1_655
C(6) H(9B) 3.2387 yes 1_455
C(7) H(32B) 3.3926 yes 1_645
C(8) H(9C) 3.4598 yes .
C(8) H(13A) 3.5504 yes 1_545
C(8) H(45A) 3.3686 yes 3_665
C(9) H(34B) 3.2451 yes 1_655
C(9) H(34C) 3.1501 yes 1_655
C(10) H(34C) 3.5828 yes 1_655
C(12) H(45B) 3.2258 yes 1_455
C(13) H(9A) 3.4649 yes 2_555
C(13) H(32C) 3.3940 yes 3_575
C(14) H(45B) 3.3448 yes 1_455
C(16) H(32B) 3.2763 yes 1_655
C(17) H(13B) 3.3369 yes 1_455
C(17) H(13C) 3.0825 yes 1_455
C(18) H(13C) 3.5705 yes 1_455
H(7A) F(6) 2.3880 yes 2_545
H(7A) F(10) 3.1201 yes .
H(7A) F(14) 2.8996 yes 2_545
H(7A) H(9B) 3.0491 yes 1_455
H(7A) H(45C) 3.3694 yes 2_545
H(7B) F(1) 2.7809 yes 1_455
H(7B) F(6) 3.5949 yes 2_545
H(7B) F(7) 2.7654 yes 1_455
H(7B) F(9) 3.4548 yes 1_455
H(7B) F(10) 3.2244 yes .
H(7B) N(1) 3.5052 yes 1_455
H(7B) C(3) 3.3238 yes 1_455
H(7B) H(9B) 3.1388 yes 1_455
H(7C) F(1) 2.5906 yes 1_455
H(7C) F(14) 3.4534 yes 2_545
H(7C) F(16) 2.7313 yes 2_445
H(7C) F(18) 3.3940 yes 2_445
H(7C) N(1) 3.3163 yes 1_455
H(7C) C(3) 3.1917 yes 1_455
H(7C) C(4) 3.5702 yes 1_455
H(7C) H(9B) 2.9799 yes 1_455
H(9A) F(3) 3.3103 yes 2_645
H(9A) F(4) 3.3341 yes 2_545
H(9A) F(5) 2.8770 yes 2_545
H(9A) F(14) 2.9077 yes 2_545
H(9A) F(15) 2.9668 yes 2_545
H(9A) F(16) 3.1084 yes 2_545
H(9A) C(13) 3.4649 yes 2_545
H(9A) H(34A) 3.5529 yes 2_545
H(9B) F(2) 2.9686 yes 2_645
H(9B) F(3) 2.7647 yes 2_645
H(9B) F(6) 3.2470 yes 2_645
H(9B) F(7) 3.3154 yes .
H(9B) F(16) 2.7905 yes 2_545
H(9B) C(1) 3.4924 yes 2_645
H(9B) C(6) 3.2387 yes 1_655
H(9B) H(7A) 3.0491 yes 1_655
H(9B) H(7B) 3.1388 yes 1_655
H(9B) H(7C) 2.9799 yes 1_655
H(9B) H(45C) 3.4870 yes 2_645
H(9C) F(2) 3.0221 yes 2_645
H(9C) F(3) 3.5563 yes 2_645
H(9C) F(4) 3.2537 yes 2_545
H(9C) F(7) 2.7228 yes .
H(9C) F(10) 3.1540 yes .
H(9C) F(11) 2.9149 yes .
H(9C) C(8) 3.4598 yes .
H(9C) H(13A) 3.2949 yes 1_545
H(9C) H(32B) 3.4806 yes 1_645
H(13A) F(4) 3.0242 yes 2_555
H(13A) F(11) 2.3008 yes 1_565
H(13A) F(17) 3.4828 yes 3_575
H(13A) C(8) 3.5504 yes 1_565
H(13A) H(9C) 3.2949 yes 1_565
H(13A) H(32B) 3.0825 yes 1_655
H(13B) F(11) 3.4557 yes 1_565
H(13B) F(13) 2.6467 yes 3_675
H(13B) F(17) 3.4726 yes 3_575
H(13B) F(18) 2.8416 yes 1_655
H(13B) F(18) 3.4071 yes 3_575
H(13B) N(5) 3.5909 yes 3_675
H(13B) N(6) 3.5373 yes 1_655
H(13B) C(17) 3.3369 yes 1_655
H(13B) H(32B) 3.1350 yes 1_655
H(13B) H(45A) 3.5605 yes 3_675
H(13C) F(1) 3.2918 yes 2_655
H(13C) F(2) 2.7058 yes 2_655
H(13C) F(18) 2.5715 yes 1_655
H(13C) N(6) 3.1962 yes 1_655
H(13C) C(17) 3.0825 yes 1_655
H(13C) C(18) 3.5705 yes 1_655
H(13C) H(32B) 3.0560 yes 1_655
H(32A) F(2) 2.9724 yes 2_555
H(32A) F(4) 3.0063 yes 2_555
H(32A) F(6) 2.9636 yes 2_555
H(32A) F(7) 3.1608 yes 1_465
H(32A) F(10) 3.1311 yes 1_565
H(32A) F(12) 3.2808 yes 1_565
H(32A) C(2) 3.5229 yes 2_555
H(32B) F(2) 3.0414 yes 2_555
H(32B) F(7) 2.6124 yes 1_465
H(32B) F(8) 2.7914 yes 1_465
H(32B) F(11) 3.2367 yes 1_465
H(32B) F(13) 3.0559 yes 3_575
H(32B) C(7) 3.3926 yes 1_465
H(32B) C(16) 3.2763 yes 1_455
H(32B) H(9C) 3.4806 yes 1_465
H(32B) H(13A) 3.0825 yes 1_455
H(32B) H(13B) 3.1350 yes 1_455
H(32B) H(13C) 3.0560 yes 1_455
H(32C) F(7) 3.5147 yes 1_465
H(32C) F(8) 3.1805 yes 1_465
H(32C) F(12) 2.9028 yes 1_565
H(32C) F(13) 2.9741 yes 3_575
H(32C) F(15) 2.8686 yes 3_575
H(32C) F(17) 2.7308 yes 3_575
H(32C) C(13) 3.3940 yes 3_575
H(32C) H(34A) 3.4322 yes 3_575
H(34A) F(5) 3.2330 yes .
H(34A) F(8) 3.2821 yes 3_665
H(34A) F(12) 3.5449 yes 3_565
H(34A) F(15) 2.2933 yes .
H(34A) H(9A) 3.5529 yes 2_555
H(34A) H(32C) 3.4322 yes 3_575
H(34A) H(45B) 3.0186 yes 1_455
H(34B) F(1) 3.1377 yes 1_455
H(34B) F(3) 2.6243 yes 1_455
H(34B) F(5) 3.4275 yes .
H(34B) F(9) 2.8799 yes 1_455
H(34B) F(15) 3.5598 yes .
H(34B) N(3) 3.4172 yes 1_455
H(34B) C(1) 3.5901 yes 1_455
H(34B) C(9) 3.2451 yes 1_455
H(34B) H(45B) 3.0714 yes 1_455
H(34C) F(9) 2.5613 yes 1_455
H(34C) F(9) 3.5534 yes 3_665
H(34C) F(12) 2.7393 yes 3_565
H(34C) N(3) 3.2763 yes 1_455
H(34C) N(4) 3.5562 yes 3_565
H(34C) C(9) 3.1501 yes 1_455
H(34C) C(10) 3.5828 yes 1_455
H(34C) H(45B) 3.0388 yes 1_455
H(45A) F(8) 2.7535 yes 3_665
H(45A) F(11) 2.8505 yes 3_665
H(45A) F(12) 2.9951 yes 3_665
H(45A) F(13) 2.9043 yes .
H(45A) F(16) 3.5277 yes 1_655
H(45A) F(17) 3.1582 yes 1_655
H(45A) C(8) 3.3686 yes 3_665
H(45A) H(13B) 3.5605 yes 3_675
H(45B) F(3) 3.1165 yes .
H(45B) F(12) 2.9543 yes 3_665
H(45B) F(15) 3.2022 yes 1_655
H(45B) F(16) 2.6731 yes 1_655
H(45B) F(17) 2.7121 yes 1_655
H(45B) C(12) 3.2258 yes 1_655
H(45B) C(14) 3.3448 yes 1_655
H(45B) H(34A) 3.0186 yes 1_655
H(45B) H(34B) 3.0714 yes 1_655
H(45B) H(34C) 3.0388 yes 1_655
H(45C) F(3) 2.9240 yes .
H(45C) F(5) 3.1249 yes .
H(45C) F(6) 2.9842 yes .
H(45C) F(13) 3.3492 yes .
H(45C) F(14) 3.2108 yes .
H(45C) F(16) 3.0403 yes 1_655
H(45C) H(7A) 3.3694 yes 2_555
H(45C) H(9B) 3.4870 yes 2_655

loop_
_geom_torsion_atom_site_label_1
_geom_torsion_atom_site_label_2
_geom_torsion_atom_site_label_3
_geom_torsion_atom_site_label_4
_geom_torsion
_geom_torsion_publ_flag
N(1) Ni(1) N(2) C(5) 18(4) no
N(2) Ni(1) N(1) C(3) 6(5) no
N(1) Ni(1) C(1) F(1) 0.5(11) no
N(1) Ni(1) C(1) F(2) -111.3(11) no
N(1) Ni(1) C(1) F(3) 113.8(12) no
N(2) Ni(1) C(2) F(4) 66.4(12) no
N(2) Ni(1) C(2) F(5) -65.7(12) no
C(1) Ni(1) C(2) F(4) -115.0(13) no
C(1) Ni(1) C(2) F(5) 112.8(13) no
C(1) Ni(1) C(2) F(6) -0.5(14) no
C(2) Ni(1) C(1) F(2) 68.2(13) no
C(2) Ni(1) C(1) F(3) -66.7(13) no
N(3) Ni(2) N(4) C(11) 14(4) no
N(4) Ni(2) N(3) C(9) 13(4) no
N(3) Ni(2) C(7) F(7) 119.1(12) no
N(3) Ni(2) C(7) F(8) -120.7(12) no
N(3) Ni(2) C(7) F(9) -3.2(10) no
N(4) Ni(2) C(8) F(10) -58.6(9) no
N(4) Ni(2) C(8) F(12) 54.1(9) no
C(7) Ni(2) C(8) F(10) 122.8(10) no
C(7) Ni(2) C(8) F(11) -3.5(11) no
C(7) Ni(2) C(8) F(12) -124.5(9) no
C(8) Ni(2) C(7) F(7) -58.9(13) no
C(8) Ni(2) C(7) F(8) 61.2(12) no
N(5) Ni(3) N(6) C(17) -6(3) no
N(6) Ni(3) N(5) C(15) -2(4) no
N(5) Ni(3) C(13) F(13) -56.4(10) no
N(5) Ni(3) C(13) F(14) 64.0(10) no
N(6) Ni(3) C(14) F(16) -116.1(11) no
N(6) Ni(3) C(14) F(17) 120.5(11) no
N(6) Ni(3) C(14) F(18) 0.3(10) no
C(13) Ni(3) C(14) F(16) 62.0(12) no
C(13) Ni(3) C(14) F(17) -61.3(12) no
C(14) Ni(3) C(13) F(13) 121.0(10) no
C(14) Ni(3) C(13) F(14) -118.7(11) no
C(14) Ni(3) C(13) F(15) 2.6(12) no
